data_1504127
loop_
_publ_author_name
'Marqu\'es-L\'opez, Eugenia'
'Herrera, Raquel P.'
'Marks, Timo'
'Jacobs, Wiebke C.'
'K\"onning, Daniel'
'de Figueiredo, Renata M.'
'Christmann, Mathias'

_publ_section_title
;
 Crossed intramolecular Rauhut-Currier-type reactions via dienamine
 activation.
;
_journal_issue 18
_journal_name_full 'Organic letters'
_journal_page_first 4116
_journal_page_last 4119
_journal_paper_doi 10.1021/ol901614t
_journal_volume 11
_journal_year 2009
_chemical_absolute_configuration rmad
_chemical_formula_moiety 'C15 H15 Cl O2'
_chemical_formula_sum 'C15 H15 Cl O2'
_chemical_formula_weight 262.72
_chemical_name_systematic
;
 ?
;
_space_group_IT_number 19
_symmetry_cell_setting orthorhombic
_symmetry_space_group_name_Hall 'P 2ac 2ab'
_symmetry_space_group_name_H-M 'P 21 21 21'
_atom_sites_solution_hydrogens geom
_atom_sites_solution_primary direct
_atom_sites_solution_secondary difmap
_audit_creation_date 2009-04-15T16:46:04-00:00
_audit_creation_method 'WinGX routine CIF_UPDATE'
_cell_angle_alpha 90
_cell_angle_beta 90
_cell_angle_gamma 90
_cell_formula_units_Z 4
_cell_length_a 5.2032(2)
_cell_length_b 12.4052(4)
_cell_length_c 20.7454(7)
_cell_measurement_reflns_used 12422
_cell_measurement_temperature 150(2)
_cell_measurement_theta_max 29.1491
_cell_measurement_theta_min 2.5578
_cell_volume 1339.05(8)
_computing_structure_refinement 'SHELXL-97 (Sheldrick, 1997)'
_computing_structure_solution 'SHELXS-97 (Sheldrick, 1990)'
_diffrn_ambient_temperature 150(2)
_diffrn_measured_fraction_theta_full 0.998
_diffrn_measured_fraction_theta_max 0.953
_diffrn_radiation_monochromator graphite
_diffrn_radiation_type MoK\a
_diffrn_radiation_wavelength 0.71073
_diffrn_reflns_av_R_equivalents 0.0586
_diffrn_reflns_av_unetI/netI 0.0449
_diffrn_reflns_limit_h_max 7
_diffrn_reflns_limit_h_min -6
_diffrn_reflns_limit_k_max 16
_diffrn_reflns_limit_k_min -16
_diffrn_reflns_limit_l_max 28
_diffrn_reflns_limit_l_min -27
_diffrn_reflns_number 29382
_diffrn_reflns_theta_full 25
_diffrn_reflns_theta_max 29.14
_diffrn_reflns_theta_min 2.56
_exptl_absorpt_coefficient_mu 0.276
_exptl_absorpt_correction_type none
_exptl_crystal_colour colorless
_exptl_crystal_density_diffrn 1.303
_exptl_crystal_density_method 'not measured'
_exptl_crystal_description blocks
_exptl_crystal_F_000 552
_exptl_crystal_size_max 0.33
_exptl_crystal_size_mid 0.25
_exptl_crystal_size_min 0.25
_refine_diff_density_max 0.157
_refine_diff_density_min -0.177
_refine_diff_density_rms 0.031
_refine_ls_abs_structure_details 'Flack H D (1983), Acta Cryst. A39, 876-881, 1359 Friedel pairs'
_refine_ls_abs_structure_Flack -0.01(4)
_refine_ls_extinction_method none
_refine_ls_goodness_of_fit_ref 0.922
_refine_ls_hydrogen_treatment constr
_refine_ls_matrix_type full
_refine_ls_number_parameters 164
_refine_ls_number_reflns 3365
_refine_ls_number_restraints 0
_refine_ls_restrained_S_all 0.922
_refine_ls_R_factor_all 0.0425
_refine_ls_R_factor_gt 0.0281
_refine_ls_shift/su_max 0.001
_refine_ls_shift/su_mean 0
_refine_ls_structure_factor_coef Fsqd
_refine_ls_weighting_details 'calc w=1/[\s^2^(Fo^2^)+(0.0324P)^2^+0.0000P] where P=(Fo^2^+2Fc^2^)/3'
_refine_ls_weighting_scheme calc
_refine_ls_wR_factor_gt 0.0584
_refine_ls_wR_factor_ref 0.0599
_reflns_number_gt 2539
_reflns_number_total 3365
_reflns_threshold_expression >2sigma(I)
_cod_data_source_file ol901614t_si_002.cif
_cod_data_source_block 1
_cod_original_sg_symbol_H-M P212121
_cod_database_code 1504127

loop_
_symmetry_equiv_pos_as_xyz
'x, y, z'
'-x+1/2, -y, z+1/2'
'x+1/2, -y+1/2, -z'
'-x, y+1/2, -z+1/2'

loop_
_atom_site_label
_atom_site_type_symbol
_atom_site_fract_x
_atom_site_fract_y
_atom_site_fract_z
_atom_site_U_iso_or_equiv
_atom_site_adp_type
_atom_site_occupancy
_atom_site_symmetry_multiplicity
_atom_site_calc_flag
_atom_site_refinement_flags
Cl1 Cl 0.95828(7) -0.65915(3) -0.983807(17) 0.04211(11) Uani 1 1 d .
O1 O 0.1157(2) -0.38792(7) -0.80487(5) 0.0469(3) Uani 1 1 d .
O2 O -0.2786(2) -0.11014(9) -0.93686(5) 0.0508(3) Uani 1 1 d .
C1 C 0.7488(3) -0.56909(10) -0.94631(6) 0.0302(3) Uani 1 1 d .
C2 C 0.5656(3) -0.60866(9) -0.90486(6) 0.0362(3) Uani 1 1 d .
H2 H 0.5522 -0.6839 -0.8972 0.043 Uiso 1 1 calc R
C3 C 0.4024(3) -0.53786(10) -0.87477(6) 0.0360(3) Uani 1 1 d .
H3 H 0.2763 -0.5647 -0.8458 0.043 Uiso 1 1 calc R
C4 C 0.4184(3) -0.42736(9) -0.88600(6) 0.0275(3) Uani 1 1 d .
C5 C 0.6033(3) -0.39028(10) -0.92856(6) 0.0317(3) Uani 1 1 d .
H5 H 0.6152 -0.3152 -0.9372 0.038 Uiso 1 1 calc R
C6 C 0.7706(3) -0.46029(10) -0.95873(6) 0.0330(3) Uani 1 1 d .
H6 H 0.8982 -0.4341 -0.9875 0.04 Uiso 1 1 calc R
C7 C 0.2387(3) -0.35420(10) -0.85032(6) 0.0310(3) Uani 1 1 d .
C8 C 0.2143(3) -0.23900(9) -0.87310(6) 0.0318(3) Uani 1 1 d .
H81 H 0.1339 -0.2388 -0.9164 0.038 Uiso 1 1 calc R
H82 H 0.3885 -0.2078 -0.8774 0.038 Uiso 1 1 calc R
C9 C 0.0558(3) -0.16740(9) -0.82827(6) 0.0315(3) Uani 1 1 d .
H9 H -0.1142 -0.2017 -0.819 0.038 Uiso 1 1 calc R
C10 C 0.0178(3) -0.05667(10) -0.85736(6) 0.0326(3) Uani 1 1 d .
C11 C 0.1629(3) 0.01846(10) -0.82850(7) 0.0382(3) Uani 1 1 d .
C12 C 0.3150(3) -0.02901(11) -0.77489(6) 0.0449(4) Uani 1 1 d .
H121 H 0.2999 0.0153 -0.7354 0.054 Uiso 1 1 calc R
H122 H 0.4987 -0.035 -0.7868 0.054 Uiso 1 1 calc R
C13 C 0.1962(3) -0.14051(10) -0.76482(6) 0.0436(4) Uani 1 1 d .
H131 H 0.0738 -0.1394 -0.7283 0.052 Uiso 1 1 calc R
H132 H 0.3314 -0.1946 -0.7558 0.052 Uiso 1 1 calc R
C14 C -0.1509(3) -0.03956(12) -0.91185(7) 0.0412(4) Uani 1 1 d .
H14 H -0.1626 0.0312 -0.9291 0.049 Uiso 1 1 calc R
C15 C 0.1879(4) 0.13621(11) -0.84362(8) 0.0595(5) Uani 1 1 d .
H151 H 0.0854 0.1533 -0.8819 0.089 Uiso 1 1 calc R
H152 H 0.3687 0.1535 -0.8519 0.089 Uiso 1 1 calc R
H153 H 0.1261 0.1787 -0.807 0.089 Uiso 1 1 calc R

loop_
_atom_site_aniso_label
_atom_site_aniso_U_11
_atom_site_aniso_U_22
_atom_site_aniso_U_33
_atom_site_aniso_U_23
_atom_site_aniso_U_13
_atom_site_aniso_U_12
Cl1 0.0404(2) 0.03473(16) 0.0512(2) -0.01338(15) 0.00276(17) 0.00347(17)
O1 0.0568(8) 0.0405(5) 0.0433(6) 0.0061(5) 0.0223(5) 0.0057(5)
O2 0.0370(7) 0.0621(7) 0.0534(6) 0.0160(5) -0.0071(6) -0.0018(6)
C1 0.0298(8) 0.0297(6) 0.0310(7) -0.0088(5) -0.0044(6) 0.0018(6)
C2 0.0435(9) 0.0255(6) 0.0395(7) -0.0034(6) 0.0012(7) -0.0056(7)
C3 0.0381(9) 0.0332(7) 0.0367(7) 0.0005(6) 0.0063(6) -0.0065(7)
C4 0.0281(8) 0.0294(6) 0.0250(6) -0.0005(5) -0.0043(6) -0.0010(6)
C5 0.0336(9) 0.0281(6) 0.0335(7) 0.0014(5) 0.0025(6) 0.0006(6)
C6 0.0322(8) 0.0328(7) 0.0339(7) 0.0011(6) 0.0052(6) 0.0001(6)
C7 0.0294(8) 0.0362(7) 0.0275(6) 0.0016(6) 0.0011(6) 0.0013(7)
C8 0.0303(8) 0.0329(7) 0.0321(7) 0.0008(6) 0.0025(6) 0.0018(6)
C9 0.0293(7) 0.0332(6) 0.0320(6) 0.0048(6) 0.0068(6) 0.0042(7)
C10 0.0304(8) 0.0357(7) 0.0317(7) 0.0045(5) 0.0095(6) 0.0073(7)
C11 0.0424(9) 0.0354(7) 0.0369(7) -0.0020(6) 0.0146(7) 0.0036(7)
C12 0.0441(10) 0.0518(9) 0.0387(8) -0.0091(7) 0.0025(7) 0.0005(8)
C13 0.0548(11) 0.0412(8) 0.0349(7) -0.0003(6) 0.0002(7) 0.0119(8)
C14 0.0345(9) 0.0419(8) 0.0471(8) 0.0115(7) 0.0083(7) 0.0063(7)
C15 0.0815(15) 0.0382(8) 0.0586(10) 0.0011(7) 0.0186(10) -0.0067(9)

loop_
_atom_type_symbol
_atom_type_description
_atom_type_scat_dispersion_real
_atom_type_scat_dispersion_imag
_atom_type_scat_source
C C 0.0033 0.0016 'International Tables Vol C Tables 4.2.6.8 and 6.1.1.4'
H H 0 0 'International Tables Vol C Tables 4.2.6.8 and 6.1.1.4'
Cl Cl 0.1484 0.1585 'International Tables Vol C Tables 4.2.6.8 and 6.1.1.4'
O O 0.0106 0.006 'International Tables Vol C Tables 4.2.6.8 and 6.1.1.4'

loop_
_geom_angle_atom_site_label_1
_geom_angle_atom_site_label_2
_geom_angle_atom_site_label_3
_geom_angle
C2 C1 C6 121.57(12)
C2 C1 Cl1 118.93(10)
C6 C1 Cl1 119.51(11)
C3 C2 C1 119.04(11)
C2 C3 C4 121.12(13)
C5 C4 C3 118.37(13)
C5 C4 C7 123.19(11)
C3 C4 C7 118.42(12)
C6 C5 C4 121.24(12)
C1 C6 C5 118.66(13)
O1 C7 C4 120.26(11)
O1 C7 C8 121.65(12)
C4 C7 C8 118.08(11)
C7 C8 C9 113.88(10)
C10 C9 C8 110.82(10)
C10 C9 C13 101.88(10)
C8 C9 C13 112.93(12)
C11 C10 C14 126.05(12)
C11 C10 C9 112.32(12)
C14 C10 C9 121.59(12)
C10 C11 C12 111.00(12)
C10 C11 C15 129.26(15)
C12 C11 C15 119.73(14)
C11 C12 C13 104.19(12)
C12 C13 C9 105.70(10)
O2 C14 C10 124.02(13)

loop_
_geom_bond_atom_site_label_1
_geom_bond_atom_site_label_2
_geom_bond_distance
Cl1 C1 1.7438(13)
O1 C7 1.2138(15)
O2 C14 1.2153(18)
C1 C2 1.3746(19)
C1 C6 1.3786(17)
C2 C3 1.3720(19)
C3 C4 1.3930(17)
C4 C5 1.3845(18)
C4 C7 1.4987(18)
C5 C6 1.3798(19)
C7 C8 1.5105(17)
C8 C9 1.5277(17)
C9 C10 1.5132(17)
C9 C13 1.5421(18)
C10 C11 1.340(2)
C10 C14 1.447(2)
C11 C12 1.487(2)
C11 C15 1.4996(18)
C12 C13 1.529(2)

loop_
_geom_torsion_atom_site_label_1
_geom_torsion_atom_site_label_2
_geom_torsion_atom_site_label_3
_geom_torsion_atom_site_label_4
_geom_torsion
C6 C1 C2 C3 -0.6(2)
Cl1 C1 C2 C3 179.31(11)
C1 C2 C3 C4 0.5(2)
C2 C3 C4 C5 0.2(2)
C2 C3 C4 C7 -178.49(12)
C3 C4 C5 C6 -0.8(2)
C7 C4 C5 C6 177.78(12)
C2 C1 C6 C5 0.0(2)
Cl1 C1 C6 C5 -179.94(10)
C4 C5 C6 C1 0.7(2)
C5 C4 C7 O1 -165.66(13)
C3 C4 C7 O1 12.92(19)
C5 C4 C7 C8 15.00(19)
C3 C4 C7 C8 -166.43(13)
O1 C7 C8 C9 8.61(19)
C4 C7 C8 C9 -172.05(12)
C7 C8 C9 C10 -174.41(12)
C7 C8 C9 C13 72.02(15)
C8 C9 C10 C11 -105.92(13)
C13 C9 C10 C11 14.47(15)
C8 C9 C10 C14 71.78(17)
C13 C9 C10 C14 -167.83(12)
C14 C10 C11 C12 -178.97(13)
C9 C10 C11 C12 -1.39(16)
C14 C10 C11 C15 0.6(3)
C9 C10 C11 C15 178.14(14)
C10 C11 C12 C13 -12.56(16)
C15 C11 C12 C13 167.86(13)
C11 C12 C13 C9 20.96(15)
C10 C9 C13 C12 -21.19(15)
C8 C9 C13 C12 97.71(13)
C11 C10 C14 O2 179.63(14)
C9 C10 C14 O2 2.3(2)
